data_7221196
loop_
_publ_author_name
'Burschka, C.'

_publ_section_title
;
 Zur Kristallstruktur der Thiocuprate K3 Cu8 S6 und Rb3 Cu8 S6
;
_journal_name_full
;
Zeitschrift fuer Naturforschung, Teil B. Anorganische Chemie, Organische 
Chemie (33,1978-41,1986)
;
_journal_page_first 675
_journal_page_last 677
_journal_volume 34
_journal_year 1979
_chemical_formula_sum 'Cu8 Rb3 S6'
_chemical_name_systematic 'Rb3 Cu8 S6'
_space_group_IT_number 12
_symmetry_space_group_name_Hall '-C 2y'
_symmetry_space_group_name_H-M 'C 1 2/m 1'
_cell_angle_alpha 90
_cell_angle_beta 104.91
_cell_angle_gamma 90
_cell_formula_units_Z 2
_cell_length_a 17.84
_cell_length_b 3.865
_cell_length_c 10.011
_cell_volume 667.034
_citation_journal_id_ASTM ZNBAD2
_cod_data_source_file Burschka_ZNBAD2_1979_378.cif
_cod_data_source_block Cu8Rb3S6
_cod_original_cell_volume 667.0337
_cod_database_code 7221196

loop_
_symmetry_equiv_pos_as_xyz
x,y,z
-x,y,-z
-x,-y,-z
x,-y,z
x+1/2,y+1/2,z
-x+1/2,y+1/2,-z
-x+1/2,-y+1/2,-z
x+1/2,-y+1/2,z

loop_
_atom_site_label
_atom_site_type_symbol
_atom_site_fract_x
_atom_site_fract_y
_atom_site_fract_z
_atom_site_occupancy
_atom_site_U_iso_or_equiv
S3 S 0.3487 0 0.3587 1 0.0
Cu2 Cu 0.4122 0.5 0.4751 1 0.0
S2 S 0.034 0 0.2952 1 0.0
Cu1 Cu 0.3911 0.5 0.2144 1 0.0
Cu3 Cu 0.2957 0 0.0596 1 0.0
S1 S 0.158 0 0.0139 1 0.0
Rb2 Rb 0.1895 0.5 0.3018 1 0.0
Rb1 Rb 0 0.5 0 1 0.0
Cu4 Cu 0.4813 0 0.3536 1 0.0
